data_9011951
loop_
_publ_author_name
'Dickens, B.'
'Brown, W. E.'

_publ_section_title
;
 The crystal structure of Ca7Mg9(Ca,Mg)2(PO4)12
;
_journal_name_full 'Tschermaks Mineralogische und Petrographische Mitteilungen'
_journal_page_first 79
_journal_page_last 104
_journal_paper_doi 10.1007/BF01099079
_journal_volume 16
_journal_year 1971
_chemical_compound_source Synthetic
_chemical_formula_sum 'Ca8.02 Mg9.98 O48 P12'
_chemical_name_mineral Stanfieldite
_space_group_IT_number 15
_symmetry_space_group_name_Hall '-C 2yc'
_symmetry_space_group_name_H-M 'C 1 2/c 1'
_cell_angle_alpha 90
_cell_angle_beta 99.63
_cell_angle_gamma 90
_cell_length_a 22.8410
_cell_length_b 9.994
_cell_length_c 17.088
_cell_formula_units_Z 4
_cell_volume 3845.761
_database_code_amcsd 0015640
_exptl_crystal_density_diffrn 2.942
_cod_original_formula_sum 'Ca8.02 Mg9.98 P12 O48'
_cod_database_code 9011951

loop_
_space_group_symop_operation_xyz
x,y,z
1/2+x,1/2+y,z
x,-y,1/2+z
1/2+x,1/2-y,1/2+z
-x,y,1/2-z
1/2-x,1/2+y,1/2-z
-x,-y,-z
1/2-x,1/2-y,-z

loop_
_atom_site_aniso_label
_atom_site_aniso_U_11
_atom_site_aniso_U_22
_atom_site_aniso_U_33
_atom_site_aniso_U_12
_atom_site_aniso_U_13
_atom_site_aniso_U_23
Ca1 0.00886 0.01077 0.01165 0.00000 0.00532 0.00000
Ca2 0.01202 0.00544 0.00582 0.00152 0.00279 0.00050
Ca3 0.01367 0.01304 0.01077 0.00469 -0.00317 -0.00507
Ca4 0.00999 0.00924 0.00482 0.00278 0.00254 0.00241
Ca 0.02394 0.03217 0.01836 0.01089 0.00734 0.00190
Mg 0.02394 0.03217 0.01836 0.01089 0.00734 0.00190
Mg1 0.00760 0.01077 0.01697 0.00000 0.00723 0.00000
Mg2 0.00786 0.00646 0.00569 0.00786 0.00229 -0.00026
Mg3 0.01051 0.01254 0.01799 0.00469 0.00696 0.00595
Mg4 0.00912 0.00735 0.00418 -0.00139 0.00088 -0.00063
Mg5 0.00722 0.00823 0.00798 -0.00101 0.00190 0.00038
P1 0.00645 0.00557 0.00393 0.00114 0.00190 0.00038
P2 0.00609 0.00418 0.00545 -0.00089 0.00229 -0.00038
P3 0.00480 0.00646 0.00342 -0.00050 0.00229 0.00000
P4 0.00545 0.00544 0.00329 0.00101 0.00102 0.00026
P5 0.00938 0.00646 0.00709 -0.00139 0.00063 0.00152
P6 0.00532 0.00671 0.01823 -0.00101 0.00292 -0.00190
O1 0.00658 0.01000 0.00558 0.00164 0.00077 -0.00102
O2 0.02533 0.01773 0.00887 0.00633 0.00924 0.00747
O3 0.01141 0.00950 0.01014 0.00519 0.00444 -0.00089
O4 0.01076 0.00811 0.01520 -0.00139 0.00152 -0.00329
O5 0.00773 0.02153 0.01646 -0.00342 -0.00127 0.00126
O6 0.02027 0.01013 0.00633 -0.00494 0.00519 -0.00063
O7 0.01177 0.00684 0.01014 -0.00089 0.00632 -0.00165
O8 0.00963 0.00456 0.01393 0.00025 0.00571 -0.00026
O9 0.01177 0.00924 0.00759 -0.00152 0.00469 -0.00152
O10 0.00596 0.00975 0.00659 -0.00291 0.00013 -0.00076
O11 0.00938 0.01140 0.00633 -0.00342 0.00215 0.00266
O12 0.00812 0.00924 0.00887 0.00215 0.00013 -0.00050
O13 0.00963 0.01267 0.00785 -0.02077 0.00571 -0.00253
O14 0.01647 0.00836 0.00342 0.00558 0.00025 0.00013
O15 0.00735 0.00709 0.01140 0.00013 0.00025 -0.00215
O16 0.00912 0.00570 0.01014 0.00355 0.00215 0.00076
O17 0.01521 0.01520 0.01014 0.00506 -0.00190 0.00076
O18 0.01521 0.02027 0.01140 -0.00164 0.00748 0.00253
O19 0.01773 0.01393 0.01899 -0.00506 -0.00381 0.00886
O20 0.01773 0.01773 0.01267 -0.00469 0.00292 -0.00760
O21 0.02913 0.01520 0.04433 0.00887 0.02660 0.01393
O22 0.05572 0.01647 0.02660 0.00760 0.00507 0.00380
O23 0.00786 0.01267 0.05573 0.00000 -0.00759 -0.01140
O24 0.01064 0.00760 0.02279 -0.00164 -0.00127 -0.00126

loop_
_atom_site_label
_atom_site_fract_x
_atom_site_fract_y
_atom_site_fract_z
_atom_site_occupancy
Ca1 0.00000 0.10430 0.25000 1.00000
Ca2 0.18664 0.34813 0.43359 1.00000
Ca3 0.33977 0.45242 0.06518 1.00000
Ca4 0.41099 0.08359 0.39193 1.00000
Ca 0.06623 0.10430 0.08842 0.51000
Mg 0.06623 0.10430 0.08842 0.49000
Mg1 0.00000 0.57340 0.25000 1.00000
Mg2 0.23620 0.13340 0.13010 1.00000
Mg3 0.39329 0.35220 0.26416 1.00000
Mg4 0.23448 0.38240 0.22490 1.00000
Mg5 0.42031 0.09060 0.05163 1.00000
P1 0.31679 0.38196 0.39954 1.00000
P2 0.16277 0.11525 0.27448 1.00000
P3 0.36202 0.08020 0.21366 1.00000
P4 0.19428 0.37852 0.02436 1.00000
P5 -0.00032 0.35040 0.09497 1.00000
P6 0.47412 0.36320 0.11792 1.00000
O1 0.25670 0.41580 0.34480 1.00000
O2 0.30150 0.32030 0.47490 1.00000
O3 0.35710 0.29220 0.36020 1.00000
O4 0.34500 0.52210 0.41920 1.00000
O5 0.10110 0.12110 0.22280 1.00000
O6 0.16270 0.16270 0.35930 1.00000
O7 0.20790 0.18990 0.23410 1.00000
O8 0.18190 -0.03540 0.28250 1.00000
O9 0.37740 0.00340 0.14250 1.00000
O10 0.41950 0.15320 0.25740 1.00000
O11 0.34130 -0.00930 0.27640 1.00000
O12 0.31720 0.19100 0.18600 1.00000
O13 0.24420 0.41760 -0.02160 1.00000
O14 0.22340 0.33080 0.10740 1.00000
O15 0.15220 0.27340 -0.02040 1.00000
O16 0.15740 0.50580 0.03030 1.00000
O17 -0.05270 0.39710 0.03160 1.00000
O18 0.05680 0.34790 0.05720 1.00000
O19 -0.00940 0.21110 0.12680 1.00000
O20 0.01050 0.45510 0.16120 1.00000
O21 0.42880 0.40610 0.16900 1.00000
O22 0.45010 0.42040 0.03590 1.00000
O23 0.53400 0.42630 0.15300 1.00000
O24 0.48140 0.20950 0.11780 1.00000

loop_
_cod_related_entry_id
_cod_related_entry_database
_cod_related_entry_code
1 AMCSD 0015640
